data_2101950
loop_
_publ_author_name
'Ochando, L. E.'
'Rius, J.'
'Lou\"er, D.'
'Claramunt, R. M.'
'Lopez, C.'
'Elguero, J.'
'Amig\'o, J. M.'

_publ_section_title
;
 Phase Transitions in Tris(3,5-dimethylpyrazol-1-yl)methane. The
 Structure of the High-Temperature Phase from X-ray Powder Diffraction
;
_journal_issue 6
_journal_name_full 'Acta Crystallographica Section B'
_journal_page_first 939
_journal_page_last 944
_journal_paper_doi 10.1107/S0108768197007830
_journal_volume 53
_journal_year 1997
_chemical_formula_sum 'C16 H22 N6'
_symmetry_cell_setting trigonal
_symmetry_space_group_name_Hall 'P 3'
_symmetry_space_group_name_H-M 'P 3'
_cell_angle_alpha 90.0
_cell_angle_beta 90.0
_cell_angle_gamma 120.0
_cell_formula_units_Z 3
_cell_length_a 16.1520(10)
_cell_length_b 16.1520(10)
_cell_length_c 5.3530(10)
_cell_volume 1209.4(2)
_diffrn_radiation_type CuK\a~1~
_diffrn_radiation_wavelength 1.5405981
_cod_data_source_file na0079.cif
_cod_database_code 2101950

loop_
_atom_site_label
_atom_site_fract_x
_atom_site_fract_y
_atom_site_fract_z
C1a .000000 .000000 .157000
N1a -.0650(10) .0310(10) .2450(10)
N2a -.0440(10) .0890(10) .448(3)
C2a -.1230(10) .0960(10) .481(3)
C3a -.193(2) .0430(10) .3080(10)
C4a -.1560(10) .0010(10) .1600(10)
C21a -.1220(10) .1580(10) .690(5)
C41a -.197(2) -.0660(10) -.062(2)
C1b .667000 .333000 .385(10)
N1b .6170(10) .3840(10) .461(10)
N2b .5470(10) .3470(10) .636(11)
C2b .5150(10) .4100(10) .644(11)
C3b .5620(10) .4830(10) .474(11)
C4b .6260(10) .4650(10) .355(11)
C21b .438(2) .3910(10) .825(12)
C41b .6980(10) .518(2) .151(11)
C1c .333000 .667000 .411(8)
N1c .3030(10) .7310(10) .512(8)
N2c .3490(10) .7890(10) .708(8)
C2c .2980(10) .832(2) .757(8)
C3c .2190(10) .8000(10) .602(8)
C4c .2230(10) .7340(10) .448(8)
C21c .3310(10) .904(2) .963(9)
C41c .157(2) .6730(10) .238(8)
H1a 0.000 0.000 -0.022
H3a -0.253 0.038 0.295
H21aa -0.062 0.185 0.776
H21ab -0.173 0.120 0.804
H21ac -0.131 0.208 0.624
H41aa -0.151 -0.083 -0.122
H41ab -0.212 -0.035 -0.192
H41ac -0.254 -0.123 -0.012
H1b 0.667 0.333 0.204
H3b 0.552 0.534 0.446
H21ba 0.420 0.334 0.917
H21bb 0.383 0.384 0.737
H21bc 0.459 0.444 0.939
H41ba 0.732 0.485 0.111
H41bb 0.743 0.582 0.207
H41bc 0.666 0.522 0.005
H1c 0.333 0.667 0.228
H3c 0.173 0.819 0.602
H21ca 0.388 0.910 1.035
H21cb 0.282 0.884 1.089
H21cc 0.344 0.965 0.897
H41ca 0.181 0.634 0.169
H41cb 0.156 0.714 0.110
H41cc 0.094 0.633 0.302
